data_4024707
loop_
_publ_author_name
'N. N. Bhuvan Kumar'
'M. Nagarjuna Reddy'
'K. C. Kumara Swamy'

_publ_section_title
;
Reactivity of Allenylphosphonates toward Salicylaldehydes and Activated
Phenols: Facile Synthesis of Chromenes and Substituted Butadienes
;
_journal_name_full 'Journal of Organic Chemistry'
_journal_page_first 5395
_journal_page_last 5404
_journal_paper_doi 10.1021/jo900896v
_journal_volume 74
_journal_year 2009
_chemical_formula_sum 'C17 H23 O5 P'
_chemical_formula_weight 338.32
_chemical_name_systematic
; 
 ? 
;
_space_group_IT_number 14
_symmetry_cell_setting monoclinic
_symmetry_space_group_name_Hall '-P 2ybc'
_symmetry_space_group_name_H-M 'P 1 21/c 1'
_atom_sites_solution_hydrogens geom
_atom_sites_solution_primary direct
_atom_sites_solution_secondary difmap
_audit_creation_method SHELXL-97
_cell_angle_alpha 90.00
_cell_angle_beta 96.7480(10)
_cell_angle_gamma 90.00
_cell_formula_units_Z 4
_cell_length_a 12.5236(11)
_cell_length_b 12.5105(11)
_cell_length_c 11.2515(10)
_cell_measurement_reflns_used 7220
_cell_measurement_temperature 273(2)
_cell_measurement_theta_max 25.94
_cell_measurement_theta_min 2.31
_cell_volume 1750.6(3)
_computing_cell_refinement 'Bruker SMART'
_computing_data_collection 'Bruker SMART'
_computing_data_reduction 'Bruker SAINT'
_computing_molecular_graphics 'Bruker SHELXTL'
_computing_publication_material 'Bruker SHELXTL'
_computing_structure_refinement 'SHELXL-97 (Sheldrick, 1997)'
_computing_structure_solution 'SHELXS-97 (Sheldrick, 1990)'
_diffrn_ambient_temperature 273(2)
_diffrn_measured_fraction_theta_full 1.000
_diffrn_measured_fraction_theta_max 1.000
_diffrn_measurement_device_type 'CCD area detector'
_diffrn_measurement_method 'phi and omega scans'
_diffrn_radiation_monochromator graphite
_diffrn_radiation_source 'fine-focus sealed tube'
_diffrn_radiation_type MoK\a
_diffrn_radiation_wavelength 0.71073
_diffrn_reflns_av_R_equivalents 0.0306
_diffrn_reflns_av_sigmaI/netI 0.0223
_diffrn_reflns_limit_h_max 14
_diffrn_reflns_limit_h_min -14
_diffrn_reflns_limit_k_max 14
_diffrn_reflns_limit_k_min -14
_diffrn_reflns_limit_l_max 13
_diffrn_reflns_limit_l_min -13
_diffrn_reflns_number 16375
_diffrn_reflns_theta_full 25.00
_diffrn_reflns_theta_max 25.00
_diffrn_reflns_theta_min 1.64
_diffrn_standards_decay_% 0
_diffrn_standards_interval_count 'not applicable'
_diffrn_standards_interval_time 'not applicable'
_diffrn_standards_number 'not applicable'
_exptl_absorpt_coefficient_mu 0.179
_exptl_absorpt_correction_T_max 0.9651
_exptl_absorpt_correction_T_min 0.9483
_exptl_absorpt_correction_type empirical
_exptl_absorpt_process_details 'SADABS, Sheldrick (1996)'
_exptl_crystal_colour Yellow
_exptl_crystal_density_diffrn 1.284
_exptl_crystal_density_method 'not measured'
_exptl_crystal_description needles
_exptl_crystal_F_000 720
_exptl_crystal_size_max 0.30
_exptl_crystal_size_mid 0.22
_exptl_crystal_size_min 0.20
_refine_diff_density_max 0.271
_refine_diff_density_min -0.211
_refine_diff_density_rms 0.040
_refine_ls_extinction_method none
_refine_ls_goodness_of_fit_ref 1.062
_refine_ls_hydrogen_treatment constr
_refine_ls_matrix_type full
_refine_ls_number_parameters 222
_refine_ls_number_reflns 3081
_refine_ls_number_restraints 0
_refine_ls_restrained_S_all 1.062
_refine_ls_R_factor_all 0.0574
_refine_ls_R_factor_gt 0.0470
_refine_ls_shift/su_max 0.000
_refine_ls_shift/su_mean 0.000
_refine_ls_structure_factor_coef Fsqd
_refine_ls_weighting_details 'calc w=1/[\s^2^(Fo^2^)+(0.0640P)^2^+0.5366P] where P=(Fo^2^+2Fc^2^)/3'
_refine_ls_weighting_scheme calc
_refine_ls_wR_factor_gt 0.1220
_refine_ls_wR_factor_ref 0.1279
_reflns_number_gt 2574
_reflns_number_total 3081
_reflns_threshold_expression >2sigma(I)
_cod_data_source_file jo900896v_si_002_08.cif
_cod_data_source_block compd(Z)-38
_cod_depositor_comments
;
The following automatic conversions were performed:
'_symmetry_cell_setting' value 'Monoclinic' changed to 'monoclinic'
according to '/home/saulius/struct/CIF-dictionaries/cif_core.dic'
dictionary named 'cif_core.dic' version 2.4.1 from 2010-06-29.

Automatic conversion script
Id: cif_fix_enum 1527 2010-12-29 10:47:43Z saulius 
;
_cod_original_sg_symbol_H-M P2(1)/c
_cod_database_code 4024707

loop_
_symmetry_equiv_pos_as_xyz
'x, y, z'
'-x, y+1/2, -z+1/2'
'-x, -y, -z'
'x, -y-1/2, z-1/2'

loop_
_atom_site_label
_atom_site_type_symbol
_atom_site_fract_x
_atom_site_fract_y
_atom_site_fract_z
_atom_site_U_iso_or_equiv
_atom_site_adp_type
_atom_site_occupancy
_atom_site_symmetry_multiplicity
_atom_site_calc_flag
_atom_site_refinement_flags
_atom_site_disorder_assembly
_atom_site_disorder_group
P P 0.69188(5) 0.50338(4) 0.08394(5) 0.0491(2) Uani 1 1 d . . .
O1 O 0.61871(12) 0.59118(12) 0.01453(13) 0.0567(4) Uani 1 1 d . . .
O2 O 0.80686(12) 0.52302(12) 0.04501(13) 0.0556(4) Uani 1 1 d . . .
O3 O 0.69232(19) 0.51446(14) 0.21230(15) 0.0836(6) Uani 1 1 d . . .
O4 O 0.77426(12) 0.29099(12) 0.13861(14) 0.0639(5) Uani 1 1 d . B .
C1 C 0.63236(19) 0.61326(18) -0.1088(2) 0.0581(6) Uani 1 1 d . . .
H1A H 0.5866 0.6728 -0.1370 0.070 Uiso 1 1 calc R . .
H1B H 0.6098 0.5514 -0.1574 0.070 Uiso 1 1 calc R . .
C2 C 0.74749(19) 0.63985(17) -0.12469(18) 0.0529(5) Uani 1 1 d . . .
C3 C 0.81663(18) 0.54553(19) -0.0791(2) 0.0572(6) Uani 1 1 d . . .
H3A H 0.7952 0.4830 -0.1270 0.069 Uiso 1 1 calc R . .
H3B H 0.8912 0.5608 -0.0880 0.069 Uiso 1 1 calc R . .
C4 C 0.7848(3) 0.7420(2) -0.0577(2) 0.0796(8) Uani 1 1 d . . .
H4A H 0.7811 0.7323 0.0264 0.119 Uiso 1 1 calc R . .
H4B H 0.7393 0.8003 -0.0866 0.119 Uiso 1 1 calc R . .
H4C H 0.8577 0.7574 -0.0707 0.119 Uiso 1 1 calc R . .
C5 C 0.7546(2) 0.6549(2) -0.2576(2) 0.0778(8) Uani 1 1 d . . .
H5A H 0.8282 0.6667 -0.2702 0.117 Uiso 1 1 calc R . .
H5B H 0.7121 0.7155 -0.2862 0.117 Uiso 1 1 calc R . .
H5C H 0.7281 0.5921 -0.3003 0.117 Uiso 1 1 calc R . .
C6 C 0.64311(16) 0.38083(16) 0.02228(18) 0.0468(5) Uani 1 1 d . . .
H6 H 0.5834 0.3821 -0.0353 0.056 Uiso 1 1 calc R . .
C7 C 0.68664(15) 0.28723(16) 0.05334(17) 0.0447(5) Uani 1 1 d . . .
C8 C 0.64738(17) 0.17749(16) 0.01355(18) 0.0474(5) Uani 1 1 d . B .
C9 C 0.74429(19) 0.11314(17) -0.0206(2) 0.0556(6) Uani 1 1 d . . .
H9 H 0.7685 0.1464 -0.0916 0.067 Uiso 1 1 calc R A 1
C10 C 0.83568(17) 0.11846(17) 0.0793(2) 0.0536(5) Uani 1 1 d . B .
C11 C 0.9126(2) 0.0385(2) 0.1008(3) 0.0719(7) Uani 1 1 d . . .
H11 H 0.9081 -0.0222 0.0528 0.086 Uiso 1 1 calc R B .
C12 C 0.9957(2) 0.0481(3) 0.1929(3) 0.0852(9) Uani 1 1 d . B .
H12 H 1.0469 -0.0058 0.2060 0.102 Uiso 1 1 calc R . .
C13 C 1.0023(2) 0.1360(2) 0.2639(3) 0.0791(8) Uani 1 1 d . . .
H13 H 1.0585 0.1422 0.3254 0.095 Uiso 1 1 calc R B .
C14 C 0.92708(18) 0.2159(2) 0.2459(2) 0.0677(7) Uani 1 1 d . B .
H14 H 0.9310 0.2755 0.2956 0.081 Uiso 1 1 calc R . .
C15 C 0.84568(17) 0.20605(17) 0.1530(2) 0.0541(6) Uani 1 1 d . . .
C16 C 0.5614(2) 0.1840(2) -0.0944(2) 0.0695(7) Uani 1 1 d . . .
H16A H 0.5000 0.2218 -0.0725 0.104 Uiso 1 1 calc R B .
H16B H 0.5405 0.1131 -0.1202 0.104 Uiso 1 1 calc R . .
H16C H 0.5899 0.2212 -0.1584 0.104 Uiso 1 1 calc R . .
C17 C 0.60085(18) 0.12311(18) 0.1179(2) 0.0574(6) Uani 1 1 d . . .
H17A H 0.6538 0.1229 0.1869 0.086 Uiso 1 1 calc R B .
H17B H 0.5812 0.0509 0.0963 0.086 Uiso 1 1 calc R . .
H17C H 0.5383 0.1615 0.1359 0.086 Uiso 1 1 calc R . .
O5 O 0.7163(2) 0.00918(16) -0.04866(19) 0.0727(7) Uani 0.75 1 d P B 1
H5 H 0.7004 0.0037 -0.1212 0.109 Uiso 1 1 calc R B 1
O5A O 0.7861(6) 0.1397(6) -0.1185(6) 0.078(2) Uani 0.25 1 d P B 2

loop_
_atom_site_aniso_label
_atom_site_aniso_U_11
_atom_site_aniso_U_22
_atom_site_aniso_U_33
_atom_site_aniso_U_23
_atom_site_aniso_U_13
_atom_site_aniso_U_12
P 0.0637(4) 0.0395(3) 0.0430(3) 0.0040(2) 0.0016(2) 0.0008(2)
O1 0.0641(9) 0.0474(8) 0.0613(9) 0.0098(7) 0.0183(7) 0.0152(7)
O2 0.0510(9) 0.0512(9) 0.0599(10) 0.0058(7) -0.0128(7) -0.0066(7)
O3 0.1412(18) 0.0617(11) 0.0482(10) 0.0030(8) 0.0127(10) -0.0058(11)
O4 0.0642(10) 0.0431(8) 0.0755(11) -0.0055(7) -0.0291(8) 0.0103(7)
C1 0.0677(15) 0.0525(13) 0.0529(13) 0.0122(10) 0.0026(11) 0.0147(11)
C2 0.0712(15) 0.0442(12) 0.0439(12) -0.0024(9) 0.0094(10) -0.0038(10)
C3 0.0508(13) 0.0570(14) 0.0643(15) -0.0064(11) 0.0086(11) -0.0051(10)
C4 0.128(2) 0.0494(14) 0.0627(15) -0.0037(12) 0.0178(15) -0.0192(15)
C5 0.106(2) 0.0770(18) 0.0519(14) 0.0016(13) 0.0158(14) -0.0103(16)
C6 0.0428(11) 0.0454(11) 0.0493(12) 0.0081(9) -0.0062(9) 0.0000(9)
C7 0.0429(11) 0.0455(11) 0.0433(11) 0.0024(9) -0.0054(8) -0.0006(9)
C8 0.0523(12) 0.0419(11) 0.0461(11) 0.0018(9) -0.0023(9) -0.0039(9)
C9 0.0736(15) 0.0472(12) 0.0477(12) -0.0010(9) 0.0149(11) -0.0034(11)
C10 0.0500(12) 0.0490(12) 0.0636(14) 0.0070(10) 0.0140(10) 0.0039(10)
C11 0.0633(16) 0.0609(15) 0.097(2) 0.0076(14) 0.0325(15) 0.0128(12)
C12 0.0496(15) 0.077(2) 0.130(3) 0.0299(19) 0.0149(16) 0.0201(14)
C13 0.0481(14) 0.0767(19) 0.108(2) 0.0297(17) -0.0101(13) 0.0021(13)
C14 0.0538(14) 0.0612(15) 0.0824(17) 0.0122(12) -0.0157(12) 0.0000(11)
C15 0.0472(12) 0.0461(12) 0.0662(14) 0.0097(10) -0.0046(10) 0.0032(10)
C16 0.0791(17) 0.0575(14) 0.0645(15) 0.0001(12) -0.0227(13) -0.0142(13)
C17 0.0590(14) 0.0487(12) 0.0648(14) 0.0040(10) 0.0088(11) -0.0025(10)
O5 0.123(2) 0.0424(12) 0.0525(13) -0.0054(9) 0.0094(14) 0.0028(12)
O5A 0.097(5) 0.084(5) 0.056(4) 0.001(4) 0.024(4) -0.015(4)

loop_
_atom_type_symbol
_atom_type_description
_atom_type_scat_dispersion_real
_atom_type_scat_dispersion_imag
_atom_type_scat_source
C C 0.0033 0.0016 'International Tables Vol C Tables 4.2.6.8 and 6.1.1.4'
H H 0.0000 0.0000 'International Tables Vol C Tables 4.2.6.8 and 6.1.1.4'
O O 0.0106 0.0060 'International Tables Vol C Tables 4.2.6.8 and 6.1.1.4'
P P 0.1023 0.0942 'International Tables Vol C Tables 4.2.6.8 and 6.1.1.4'

loop_
_geom_angle_atom_site_label_1
_geom_angle_atom_site_label_2
_geom_angle_atom_site_label_3
_geom_angle
_geom_angle_site_symmetry_1
_geom_angle_site_symmetry_3
_geom_angle_publ_flag
O3 P O2 111.46(11) . . ?
O3 P O1 111.13(10) . . ?
O2 P O1 104.53(8) . . ?
O3 P C6 115.84(10) . . ?
O2 P C6 108.21(9) . . ?
O1 P C6 104.87(9) . . ?
C1 O1 P 118.77(13) . . ?
C3 O2 P 118.96(13) . . ?
C7 O4 C15 120.52(16) . . ?
O1 C1 C2 112.19(18) . . ?
O1 C1 H1A 109.2 . . ?
C2 C1 H1A 109.2 . . ?
O1 C1 H1B 109.2 . . ?
C2 C1 H1B 109.2 . . ?
H1A C1 H1B 107.9 . . ?
C1 C2 C3 107.68(17) . . ?
C1 C2 C5 108.11(19) . . ?
C3 C2 C5 109.4(2) . . ?
C1 C2 C4 111.5(2) . . ?
C3 C2 C4 110.7(2) . . ?
C5 C2 C4 109.36(19) . . ?
O2 C3 C2 111.64(18) . . ?
O2 C3 H3A 109.3 . . ?
C2 C3 H3A 109.3 . . ?
O2 C3 H3B 109.3 . . ?
C2 C3 H3B 109.3 . . ?
H3A C3 H3B 108.0 . . ?
C2 C4 H4A 109.5 . . ?
C2 C4 H4B 109.5 . . ?
H4A C4 H4B 109.5 . . ?
C2 C4 H4C 109.5 . . ?
H4A C4 H4C 109.5 . . ?
H4B C4 H4C 109.5 . . ?
C2 C5 H5A 109.5 . . ?
C2 C5 H5B 109.5 . . ?
H5A C5 H5B 109.5 . . ?
C2 C5 H5C 109.5 . . ?
H5A C5 H5C 109.5 . . ?
H5B C5 H5C 109.5 . . ?
C7 C6 P 123.62(15) . . ?
C7 C6 H6 118.2 . . ?
P C6 H6 118.2 . . ?
C6 C7 O4 115.22(18) . . ?
C6 C7 C8 128.18(17) . . ?
O4 C7 C8 116.43(16) . . ?
C7 C8 C16 111.23(17) . . ?
C7 C8 C17 108.49(17) . . ?
C16 C8 C17 109.73(19) . . ?
C7 C8 C9 108.09(17) . . ?
C16 C8 C9 109.36(18) . . ?
C17 C8 C9 109.93(17) . . ?
O5A C9 O5 99.3(4) . . ?
O5A C9 C10 105.7(4) . . ?
O5 C9 C10 111.3(2) . . ?
O5A C9 C8 118.6(4) . . ?
O5 C9 C8 111.4(2) . . ?
C10 C9 C8 109.99(17) . . ?
O5A C9 H9 11.3 . . ?
O5 C9 H9 108.0 . . ?
C10 C9 H9 108.0 . . ?
C8 C9 H9 108.0 . . ?
C15 C10 C11 117.3(2) . . ?
C15 C10 C9 119.55(19) . . ?
C11 C10 C9 123.2(2) . . ?
C12 C11 C10 120.8(3) . . ?
C12 C11 H11 119.6 . . ?
C10 C11 H11 119.6 . . ?
C13 C12 C11 120.0(3) . . ?
C13 C12 H12 120.0 . . ?
C11 C12 H12 120.0 . . ?
C12 C13 C14 120.7(3) . . ?
C12 C13 H13 119.7 . . ?
C14 C13 H13 119.7 . . ?
C13 C14 C15 118.8(3) . . ?
C13 C14 H14 120.6 . . ?
C15 C14 H14 120.6 . . ?
C10 C15 C14 122.5(2) . . ?
C10 C15 O4 122.04(19) . . ?
C14 C15 O4 115.5(2) . . ?
C8 C16 H16A 109.5 . . ?
C8 C16 H16B 109.5 . . ?
H16A C16 H16B 109.5 . . ?
C8 C16 H16C 109.5 . . ?
H16A C16 H16C 109.5 . . ?
H16B C16 H16C 109.5 . . ?
C8 C17 H17A 109.5 . . ?
C8 C17 H17B 109.5 . . ?
H17A C17 H17B 109.5 . . ?
C8 C17 H17C 109.5 . . ?
H17A C17 H17C 109.5 . . ?
H17B C17 H17C 109.5 . . ?
C9 O5 H5 109.5 . . ?

loop_
_geom_bond_atom_site_label_1
_geom_bond_atom_site_label_2
_geom_bond_distance
_geom_bond_site_symmetry_2
_geom_bond_publ_flag
P O3 1.4502(18) . ?
P O2 1.5729(17) . ?
P O1 1.5774(15) . ?
P C6 1.762(2) . ?
O1 C1 1.445(3) . ?
O2 C3 1.444(3) . ?
O4 C7 1.371(2) . ?
O4 C15 1.386(2) . ?
C1 C2 1.511(3) . ?
C1 H1A 0.9700 . ?
C1 H1B 0.9700 . ?
C2 C3 1.517(3) . ?
C2 C5 1.520(3) . ?
C2 C4 1.529(3) . ?
C3 H3A 0.9700 . ?
C3 H3B 0.9700 . ?
C4 H4A 0.9600 . ?
C4 H4B 0.9600 . ?
C4 H4C 0.9600 . ?
C5 H5A 0.9600 . ?
C5 H5B 0.9600 . ?
C5 H5C 0.9600 . ?
C6 C7 1.321(3) . ?
C6 H6 0.9300 . ?
C7 C8 1.508(3) . ?
C8 C16 1.527(3) . ?
C8 C17 1.530(3) . ?
C8 C9 1.542(3) . ?
C9 O5A 1.317(7) . ?
C9 O5 1.374(3) . ?
C9 C10 1.509(3) . ?
C9 H9 0.9800 . ?
C10 C15 1.371(3) . ?
C10 C11 1.390(3) . ?
C11 C12 1.385(4) . ?
C11 H11 0.9300 . ?
C12 C13 1.356(4) . ?
C12 H12 0.9300 . ?
C13 C14 1.372(3) . ?
C13 H13 0.9300 . ?
C14 C15 1.378(3) . ?
C14 H14 0.9300 . ?
C16 H16A 0.9600 . ?
C16 H16B 0.9600 . ?
C16 H16C 0.9600 . ?
C17 H17A 0.9600 . ?
C17 H17B 0.9600 . ?
C17 H17C 0.9600 . ?
O5 H5 0.8200 . ?

loop_
_geom_hbond_atom_site_label_D
_geom_hbond_atom_site_label_H
_geom_hbond_atom_site_label_A
_geom_hbond_distance_DH
_geom_hbond_distance_HA
_geom_hbond_distance_DA
_geom_hbond_angle_DHA
_geom_hbond_site_symmetry_A
O5 H5 O3 0.82 1.88 2.687(3) 169.0 4_565
